data_9000551
loop_
_publ_author_name
'Kampf, A. R.'

_publ_section_title
;
 Schoonerite: its atomic arrangement
;
_journal_name_full 'American Mineralogist'
_journal_page_first 250
_journal_page_last 255
_journal_volume 62
_journal_year 1977
_chemical_formula_sum 'Fe3 H20 Mn O23 P3 Zn'
_chemical_name_mineral Schoonerite
_space_group_IT_number 57
_symmetry_space_group_name_Hall '-P 2b 2a'
_symmetry_space_group_name_H-M 'P m a b'
_cell_angle_alpha 90
_cell_angle_beta 90
_cell_angle_gamma 90
_cell_formula_units_Z 4
_cell_length_a 11.119
_cell_length_b 25.546
_cell_length_c 6.437
_cell_volume 1828.404
_exptl_crystal_density_diffrn 2.793
_cod_original_formula_sum 'Zn Mn Fe3 P3 O23 H20'
_cod_database_code 9000551

loop_
_symmetry_equiv_pos_as_xyz
x,y,z
1/2+x,1/2-y,z
1/2-x,1/2+y,-z
x,1/2+y,-z
-x,1/2-y,z
1/2-x,y,z
1/2+x,-y,-z
-x,-y,-z

loop_
_atom_site_label
_atom_site_fract_x
_atom_site_fract_y
_atom_site_fract_z
_atom_site_U_iso_or_equiv
_atom_site_type_symbol
_atom_site_attached_hydrogens
Zn 0.25000 0.10340 0.85380 0.02280 Zn 0
Mn 0.25000 0.41490 0.22550 0.01786 Mn 0
Fe1 0.00000 0.25000 0.08790 0.01368 Fe 0
Fe2 0.00000 0.25000 0.57700 0.01988 Fe 0
Fe3 0.25000 0.18710 0.32720 0.00849 Fe 0
P1 0.03030 0.11990 0.14270 0.00874 P 0
P2 0.25000 0.21690 0.82480 0.00671 P 0
O1 0.02400 0.32820 0.06000 0.01773 O 0
O2 0.06700 0.41530 0.22800 0.01393 O 0
O3 0.09100 0.09170 0.95700 0.02026 O 0
O4 0.12200 0.13200 0.32000 0.01520 O 0
O5 0.25000 0.18200 0.02200 0.00760 O 0
O6 0.25000 0.17880 0.63600 0.00887 O 0
O7 0.13600 0.25050 0.82500 0.01520 O 0
O-H 0.12400 0.24300 0.32900 0.01900 O 1
Wat1 0.26000 0.33290 0.61800 0.01393 O 2
Wat2 0.25000 0.34510 0.43700 0.01393 O 2
Wat3 0.25000 0.36230 0.95200 0.02533 O 2
Wat4 0.25000 0.46140 0.51700 0.01773 O 2
Wat5 0.25000 0.48820 0.03800 0.02533 O 2
Wat6 0.25000 0.06590 0.58400 0.03673 O 2
Wat7 0.05400 0.48150 0.76300 0.02533 O 2

loop_
_cod_changelog_entry_id
_cod_changelog_entry_author
_cod_changelog_entry_date
_cod_changelog_entry_text
1
;cod-tools version 3.8.0
Id: cif_guess_AMCSD_atom_types 9574 2023-05-10 09:00:05Z saulius
;
2023-05-10T18:46:25+03:00
;Derived atom types and hydrogen counts
from atom names that follow the AMCSD naming convention
(Wat == water, O-H == hydroxyl).
;
